data_7720149
loop_
_publ_author_name
'Mandal, Chhotan'
'Kundu, Abhishek'
'Panda, Sourav'
'Mukherjee, Debabrata'

_publ_section_title
;
 The behavior of potassium follows that of calcium in heterobimetallic
 'K-H-Al' hydrides on a picolyl-derived chemically non-innocent triaza
 ligand.
;
_journal_issue 9
_journal_name_full 'Dalton transactions (Cambridge, England : 2003)'
_journal_page_first 3934
_journal_page_last 3942
_journal_paper_doi 10.1039/d6dt00079g
_journal_volume 55
_journal_year 2026
_chemical_formula_moiety 'C36 H50 Al Li N6'
_chemical_formula_sum 'C36 H50 Al Li N6'
_chemical_formula_weight 600.74
_space_group_crystal_system monoclinic
_space_group_IT_number 15
_space_group_name_Hall '-C 2yc'
_space_group_name_H-M_alt 'C 1 2/c 1'
_atom_sites_solution_hydrogens mixed
_audit_creation_date 2025-08-18
_audit_creation_method
;
Olex2 1.5
(compiled 2024.02.16 svn.r378c4104 for OlexSys, GUI svn.r6928)
;
_audit_update_record
;
2025-08-21 deposited with the CCDC.	2026-02-03 downloaded from the CCDC.
;
_cell_angle_alpha 90
_cell_angle_beta 104.6880(10)
_cell_angle_gamma 90
_cell_formula_units_Z 4
_cell_length_a 16.8615(2)
_cell_length_b 10.61440(10)
_cell_length_c 19.4612(3)
_cell_measurement_reflns_used 18827
_cell_measurement_temperature 101(2)
_cell_measurement_theta_max 68.1050
_cell_measurement_theta_min 4.6470
_cell_volume 3369.24(7)
_computing_cell_refinement 'CrysAlisPro 1.171.43.119a (Rigaku OD, 2024)'
_computing_data_collection 'CrysAlisPro 1.171.43.119a (Rigaku OD, 2024)'
_computing_data_reduction 'CrysAlisPro 1.171.43.119a (Rigaku OD, 2024)'
_computing_molecular_graphics 'Olex2 1.5 (Dolomanov et al., 2009)'
_computing_publication_material 'Olex2 1.5 (Dolomanov et al., 2009)'
_computing_structure_refinement 'SHELXL 2019/3 (Sheldrick, 2015)'
_computing_structure_solution 'SHELXT 2014/5 (Sheldrick, 2014)'
_diffrn_ambient_temperature 101.15
_diffrn_detector_area_resol_mean 10.0000
_diffrn_detector_type HyPix3000
_diffrn_measured_fraction_theta_full 0.999
_diffrn_measured_fraction_theta_max 0.994
_diffrn_measurement_details
;
List of Runs (angles in degrees, time in seconds):

  # Type    Start    End  Width  t~exp~   \w     \q     \k     \f   Frames
#--------------------------------------------------------------------------
  1  \w   -118.00 -35.00   0.50    1.00    --  -40.58 172.00 -93.00  166
  2  \w    -82.00  -5.00   0.50    1.00    --  -40.58 115.00 124.00  154
  3  \w   -112.00 -43.00   0.50    1.00    --  -40.58-172.00-105.00  138
  4  \w     57.00 118.00   0.50    1.00    --   40.58-172.00-105.00  122
  5  \w     27.00  82.00   0.50    1.00    --   40.58-115.00  35.00  110
  6  \w   -147.00 -79.00   0.50    3.00    --  -82.50-115.00  35.00  136
  7  \w   -121.00 -35.00   0.50    3.00    --  -82.50 172.00 -93.00  172
  8  \w   -134.00 -43.00   0.50    3.00    --  -82.50-172.00-105.00  182
  9  \w    -84.00 -18.00   0.50    3.00    --  -82.50 115.00 124.00  132
 10  \w     57.00 146.00   0.50    3.00    --   96.67-172.00-105.00  178
 11  \w     32.00 109.00   0.50    3.00    --   96.67-115.00  35.00  154
 12  \w    101.00 161.00   0.50    3.00    --   96.67 115.00 124.00  120
 13  \w   -108.00 -27.00   0.50    1.00    --  -40.58 -32.00 120.00  162
 14  \w    -37.00  27.00   0.50    1.00    --  -40.58  32.00  30.00  128
 15  \w    -97.00 -20.00   0.50    1.00    --  -40.58 139.00-150.00  154
 16  \w   -107.00 -20.00   0.50    1.00    --  -40.58 -54.00 -60.00  174
 17  \w    -37.00  27.00   0.50    1.00    --  -40.58  32.00 -60.00  128
 18  \w    -37.00  27.00   0.50    1.00    --  -40.58  32.00 -60.00  128
 19  \w   -108.00 -27.00   0.50    1.00    --  -40.58 -32.00 120.00  162
 20  \w     41.00 100.00   0.50    1.00    --   40.58-139.00-180.00  118
 21  \w    -35.00  24.00   0.50    1.00    --   40.58 -11.00 -90.00  118
 22  \w   -156.00 -83.00   0.50    3.00    --  -82.50 -96.00 150.00  146
 23  \w    -47.00 -15.00   0.50    3.00    --  -82.50  42.00 150.00   64
 24  \w    -47.00 -15.00   0.50    3.00    --  -82.50  42.00 -90.00   64
 25  \w     30.00  57.00   0.50    3.00    --   96.67 -50.00-120.00   54
 26  \w     78.00 163.00   0.50    3.00    --   96.67  50.00 -90.00  170
 27  \w     29.00  68.00   0.50    3.00    --   96.67 -59.00  30.00   78
 28  \w     29.00  83.00   0.50    3.00    --   96.67 -68.00  90.00  108
 29  \w     30.00  57.00   0.50    3.00    --   96.67 -50.00-150.00   54
 30  \w     29.00  68.00   0.50    3.00    --   96.67 -59.00  90.00   78
 31  \w     78.00 163.00   0.50    3.00    --   96.67  50.00 -60.00  170
 32  \w    105.00 170.00   0.50    3.00    --   96.67  96.00 150.00  130
 33  \w     78.00 163.00   0.50    3.00    --   96.67  50.00 -60.00  170
 34  \w     28.00 105.00   0.50    3.00    --   96.67 -77.00  30.00  154
 35  \w     23.00 106.00   0.50    3.00    --   96.67 -96.00  30.00  166
 36  \w     81.00 164.00   0.50    3.00    --   96.67 145.00 -30.00  166
 37  \w     29.00  68.00   0.50    3.00    --   96.67 -59.00  60.00   78
 38  \w     30.00  57.00   0.50    3.00    --   96.67 -50.00 -60.00   54
 39  \w     30.00  57.00   0.50    3.00    --   96.67 -50.00  30.00   54
 40  \w     30.00  57.00   0.50    3.00    --   96.67 -50.00  60.00   54
 41  \w     70.00 165.00   0.50    3.00    --   96.67  77.00-180.00  190
 42  \w   -109.00 -14.00   0.50    1.00    --  -40.58 -77.00-180.00  190
 43  \w   -109.00 -14.00   0.50    1.00    --  -40.58 -77.00  60.00  190
 44  \w   -107.00 -20.00   0.50    1.00    --  -40.58 -54.00  90.00  174
 45  \w   -109.00 -63.00   0.50    1.00    --  -40.58-139.00 -60.00   92
 46  \w   -109.00 -17.00   0.50    1.00    --  -40.58 -66.00-120.00  184
 47  \w   -109.00 -17.00   0.50    1.00    --  -40.58 -66.00   0.00  184
 48  \w   -109.00 -14.00   0.50    1.00    --  -40.58 -77.00  90.00  190
 49  \w     14.00 109.00   0.50    1.00    --   40.58  77.00   0.00  190
 50  \w    -31.00  28.00   0.50    1.00    --   40.58 -21.00-180.00  118
 51  \w     14.00 109.00   0.50    1.00    --   40.58  77.00-150.00  190
 52  \w     14.00 109.00   0.50    1.00    --   40.58  77.00 -90.00  190
 53  \w     83.00 164.00   0.50    3.00    --   96.67  33.00-120.00  162
 54  \w     83.00 164.00   0.50    3.00    --   96.67  33.00  60.00  162
 55  \w     83.00 164.00   0.50    3.00    --   96.67  33.00 120.00  162
 56  \w     30.00  57.00   0.50    3.00    --   96.67 -50.00 -90.00   54
 57  \w     73.00 149.00   0.50    3.00    --   96.67  68.00   0.00  152
 58  \w     23.00 106.00   0.50    3.00    --   96.67 -96.00 -90.00  166
 59  \w     73.00 165.00   0.50    3.00    --   96.67  68.00 -30.00  184
;
_diffrn_measurement_device 'four-circle diffractometer'
_diffrn_measurement_device_type 'XtaLAB Synergy, Dualflex, HyPix3000'
_diffrn_measurement_method '\w scans'
_diffrn_radiation_type CuK\a
_diffrn_radiation_wavelength 1.54184
_diffrn_reflns_av_R_equivalents 0.0305
_diffrn_reflns_av_unetI/netI 0.0150
_diffrn_reflns_Laue_measured_fraction_full 0.999
_diffrn_reflns_Laue_measured_fraction_max 0.994
_diffrn_reflns_limit_h_max 20
_diffrn_reflns_limit_h_min -20
_diffrn_reflns_limit_k_max 12
_diffrn_reflns_limit_k_min -12
_diffrn_reflns_limit_l_max 23
_diffrn_reflns_limit_l_min -23
_diffrn_reflns_number 23625
_diffrn_reflns_point_group_measured_fraction_full 0.999
_diffrn_reflns_point_group_measured_fraction_max 0.994
_diffrn_reflns_theta_full 67.684
_diffrn_reflns_theta_max 68.449
_diffrn_reflns_theta_min 4.698
_exptl_absorpt_coefficient_mu 0.776
_exptl_absorpt_correction_T_max 1.00000
_exptl_absorpt_correction_T_min 0.97025
_exptl_absorpt_correction_type multi-scan
_exptl_absorpt_process_details
;
CrysAlisPro 1.171.43.119a (Rigaku Oxford Diffraction, 2024)
Empirical absorption correction using spherical harmonics,
implemented in SCALE3 ABSPACK scaling algorithm.
;
_exptl_crystal_colour 'clear brownish brown'
_exptl_crystal_colour_lustre clear
_exptl_crystal_colour_modifier brownish
_exptl_crystal_colour_primary brown
_exptl_crystal_density_diffrn 1.184
_exptl_crystal_description block
_exptl_crystal_F_000 1296
_exptl_crystal_preparation 'SOLVENT DIFFUSION'
_exptl_crystal_size_max 0.235
_exptl_crystal_size_mid 0.132
_exptl_crystal_size_min 0.114
_refine_diff_density_max 0.349
_refine_diff_density_min -0.257
_refine_diff_density_rms 0.042
_refine_ls_extinction_method none
_refine_ls_goodness_of_fit_ref 1.071
_refine_ls_hydrogen_treatment mixed
_refine_ls_matrix_type full
_refine_ls_number_parameters 198
_refine_ls_number_reflns 3072
_refine_ls_number_restraints 0
_refine_ls_restrained_S_all 1.071
_refine_ls_R_factor_all 0.0479
_refine_ls_R_factor_gt 0.0455
_refine_ls_shift/su_max 0.000
_refine_ls_shift/su_mean 0.000
_refine_ls_structure_factor_coef Fsqd
_refine_ls_weighting_details 'w=1/[\s^2^(Fo^2^)+(0.0508P)^2^+3.9713P] where P=(Fo^2^+2Fc^2^)/3'
_refine_ls_weighting_scheme calc
_refine_ls_wR_factor_gt 0.1160
_refine_ls_wR_factor_ref 0.1181
_reflns_Friedel_coverage 0.000
_reflns_number_gt 2861
_reflns_number_total 3072
_reflns_threshold_expression 'I > 2\s(I)'
_cod_data_source_file d6dt00079g2.cif
_cod_data_source_block rb_sk_cm1_auto
_cod_depositor_comments 'Adding full bibliography for 7720145--7720151.cif.'
_cod_database_code 7720149
_shelx_shelxl_version_number 2019/3
_shelx_space_group_comment
;
The symmetry employed for this shelxl refinement is uniquely defined
by the following loop, which should always be used as a source of
symmetry information in preference to the above space-group names.
They are only intended as comments.
;
_shelx_estimated_absorpt_t_max 0.917
_shelx_estimated_absorpt_t_min 0.839
_olex2_refinement_description
;
1. Fixed Uiso
 At 1.2 times of:
  All C(H) groups, All C(H,H) groups
 At 1.5 times of:
  All C(H,H,H) groups
2.a Ternary CH refined with riding coordinates:
 C5(H5)
2.b Secondary CH2 refined with riding coordinates:
 C13(H13A,H13B), C17(H17A,H17B), C12(H12A,H12B), C15(H15A,H15B)
2.c Aromatic/amide H refined with riding coordinates:
 C4(H4), C2(H2), C3(H3), C8(H8), C7(H7), C11(H11), C10(H10), C9(H9)
2.d Fitted hexagon refined as free rotating group:
 C8(C7,C6,C11,C10,C9)
2.e Idealised Me refined as rotating group:
 C18(H18A,H18B,H18C), C16(H16A,H16B,H16C)
;
_olex2_submission_special_instructions 'No special instructions were received'
_oxdiff_exptl_absorpt_empirical_details
;
Empirical correction (ABSPACK) includes:
- Absorption correction using spherical harmonics
- Frame scaling
;

loop_
_space_group_symop_operation_xyz
'x, y, z'
'-x, y, -z+1/2'
'x+1/2, y+1/2, z'
'-x+1/2, y+1/2, -z+1/2'
'-x, -y, -z'
'x, -y, z-1/2'
'-x+1/2, -y+1/2, -z'
'x+1/2, -y+1/2, z-1/2'

loop_
_atom_site_label
_atom_site_type_symbol
_atom_site_fract_x
_atom_site_fract_y
_atom_site_fract_z
_atom_site_U_iso_or_equiv
_atom_site_adp_type
_atom_site_occupancy
_atom_site_site_symmetry_order
_atom_site_calc_flag
_atom_site_refinement_flags_posn
_atom_site_refinement_flags_adp
_atom_site_refinement_flags_occupancy
_atom_site_disorder_assembly
_atom_site_disorder_group
Al1 Al 0.500000 0.70072(6) 0.250000 0.02215(17) Uani 1 2 d S T P . .
N1 N 0.45157(7) 0.77687(12) 0.31420(7) 0.0264(3) Uani 1 1 d . . . . .
N2 N 0.40931(7) 0.59823(12) 0.21509(7) 0.0282(3) Uani 1 1 d . . . . .
N3 N 0.47867(9) 0.38700(13) 0.14654(8) 0.0374(4) Uani 1 1 d . . . . .
C1 C 0.48057(10) 0.85240(17) 0.37223(8) 0.0336(4) Uani 1 1 d . . . . .
C13 C 0.37851(10) 0.56353(15) 0.14024(9) 0.0339(4) Uani 1 1 d . . . . .
H13A H 0.357020 0.639785 0.112422 0.041 Uiso 1 1 calc R U . . .
H13B H 0.332513 0.503462 0.135495 0.041 Uiso 1 1 calc R U . . .
C14 C 0.44397(11) 0.50419(16) 0.10967(9) 0.0362(4) Uani 1 1 d . . . . .
C5 C 0.37243(10) 0.71527(18) 0.31226(10) 0.0379(4) Uani 1 1 d . . . . .
H5 H 0.383238 0.648959 0.349993 0.045 Uiso 1 1 calc R U . . .
C17 C 0.41603(12) 0.28559(17) 0.13658(10) 0.0432(4) Uani 1 1 d . . . . .
H17A H 0.373648 0.311639 0.160793 0.052 Uiso 1 1 calc R U . . .
H17B H 0.442739 0.208989 0.160921 0.052 Uiso 1 1 calc R U . . .
C12 C 0.34126(10) 0.64912(17) 0.24154(10) 0.0360(4) Uani 1 1 d . . . . .
H12A H 0.304287 0.579477 0.247008 0.043 Uiso 1 1 calc R U . . .
H12B H 0.309281 0.709321 0.206388 0.043 Uiso 1 1 calc R U . . .
C4 C 0.31348(11) 0.8068(2) 0.32992(10) 0.0479(5) Uani 1 1 d . . . . .
H4 H 0.257167 0.806589 0.305063 0.057 Uiso 1 1 calc R U . . .
C2 C 0.42977(12) 0.8993(2) 0.41067(10) 0.0504(5) Uani 1 1 d . . . . .
H2 H 0.451380 0.938090 0.455500 0.061 Uiso 1 1 calc R U . . .
C15 C 0.55109(12) 0.3496(2) 0.12133(12) 0.0518(5) Uani 1 1 d . . . . .
H15A H 0.589121 0.422047 0.126764 0.062 Uiso 1 1 calc R U . . .
H15B H 0.532949 0.329193 0.070088 0.062 Uiso 1 1 calc R U . . .
C3 C 0.34261(12) 0.8883(3) 0.38148(11) 0.0585(6) Uani 1 1 d . . . . .
H3 H 0.306100 0.939515 0.399257 0.070 Uiso 1 1 calc R U . . .
C18 C 0.37330(16) 0.2505(2) 0.06062(13) 0.0661(7) Uani 1 1 d . . . . .
H18A H 0.414383 0.228624 0.034889 0.099 Uiso 1 1 calc R U . . .
H18B H 0.340658 0.322095 0.037273 0.099 Uiso 1 1 calc R U . . .
H18C H 0.337264 0.178055 0.060654 0.099 Uiso 1 1 calc R U . . .
C8 C 0.68893(8) 0.96281(14) 0.35614(8) 0.0722(8) Uani 1 1 d G . . . .
H8 H 0.713442 0.995265 0.320933 0.087 Uiso 1 1 calc R U . . .
C7 C 0.60575(7) 0.93442(13) 0.33878(5) 0.0467(5) Uani 1 1 d G . . . .
H7 H 0.573398 0.947485 0.291710 0.056 Uiso 1 1 calc R U . . .
C6 C 0.56989(5) 0.88693(12) 0.39029(6) 0.0367(4) Uani 1 1 d G . . . .
C11 C 0.61722(8) 0.86782(12) 0.45917(5) 0.0512(5) Uani 1 1 d G . . . .
H11 H 0.592709 0.835363 0.494373 0.061 Uiso 1 1 calc R U . . .
C10 C 0.70041(8) 0.89620(14) 0.47653(6) 0.0738(9) Uani 1 1 d G . . . .
H10 H 0.732753 0.883142 0.523597 0.089 Uiso 1 1 calc R U . . .
C9 C 0.73626(5) 0.94370(16) 0.42501(9) 0.0840(10) Uani 1 1 d G . . . .
H9 H 0.793120 0.963094 0.436879 0.101 Uiso 1 1 calc R U . . .
C16 C 0.59684(15) 0.2378(3) 0.16029(13) 0.0732(8) Uani 1 1 d . . . . .
H16A H 0.563863 0.161442 0.146937 0.110 Uiso 1 1 calc R U . . .
H16B H 0.607180 0.251283 0.211618 0.110 Uiso 1 1 calc R U . . .
H16C H 0.649160 0.228173 0.147592 0.110 Uiso 1 1 calc R U . . .
Li1 Li 0.500000 0.4517(4) 0.250000 0.0354(9) Uani 1 2 d S T P . .
H14A H 0.4204(12) 0.4862(19) 0.0577(11) 0.040(5) Uiso 1 1 d . . . . .
H14B H 0.4901(12) 0.5659(19) 0.1146(10) 0.040(5) Uiso 1 1 d . . . . .

loop_
_atom_site_aniso_label
_atom_site_aniso_U_11
_atom_site_aniso_U_22
_atom_site_aniso_U_33
_atom_site_aniso_U_23
_atom_site_aniso_U_13
_atom_site_aniso_U_12
Al1 0.0196(3) 0.0220(3) 0.0251(3) 0.000 0.0062(2) 0.000
N1 0.0229(6) 0.0307(7) 0.0269(6) 0.0038(5) 0.0086(5) 0.0034(5)
N2 0.0208(6) 0.0270(7) 0.0351(7) 0.0023(5) 0.0041(5) -0.0003(5)
N3 0.0323(8) 0.0298(7) 0.0457(8) -0.0106(6) 0.0019(6) -0.0005(6)
C1 0.0339(9) 0.0424(9) 0.0239(8) 0.0001(7) 0.0063(6) 0.0114(7)
C13 0.0282(8) 0.0264(8) 0.0402(9) -0.0006(7) -0.0038(7) -0.0038(6)
C14 0.0375(9) 0.0308(9) 0.0361(9) -0.0064(7) 0.0018(7) -0.0060(7)
C5 0.0280(8) 0.0457(10) 0.0444(10) 0.0095(8) 0.0172(7) 0.0024(7)
C17 0.0441(10) 0.0283(9) 0.0503(11) -0.0054(8) -0.0009(8) -0.0047(8)
C12 0.0213(8) 0.0364(9) 0.0514(10) 0.0032(8) 0.0112(7) -0.0019(7)
C4 0.0271(9) 0.0772(14) 0.0429(10) 0.0033(10) 0.0153(8) 0.0152(9)
C2 0.0421(10) 0.0777(15) 0.0311(9) -0.0111(9) 0.0084(8) 0.0209(10)
C15 0.0409(10) 0.0484(11) 0.0641(13) -0.0199(10) 0.0098(9) 0.0031(9)
C3 0.0390(11) 0.0975(18) 0.0416(10) -0.0118(11) 0.0146(9) 0.0275(11)
C18 0.0783(16) 0.0489(12) 0.0594(14) -0.0141(11) -0.0044(12) -0.0269(12)
C8 0.0439(12) 0.0883(18) 0.0896(18) -0.0608(15) 0.0264(12) -0.0215(12)
C7 0.0387(10) 0.0567(12) 0.0452(10) -0.0278(9) 0.0115(8) -0.0075(9)
C6 0.0335(9) 0.0398(9) 0.0337(8) -0.0156(7) 0.0031(7) 0.0117(7)
C11 0.0504(11) 0.0502(12) 0.0422(10) -0.0187(9) -0.0080(9) 0.0244(9)
C10 0.0495(13) 0.0717(16) 0.0768(16) -0.0497(14) -0.0274(12) 0.0342(12)
C9 0.0325(11) 0.098(2) 0.111(2) -0.0791(19) -0.0004(13) 0.0062(12)
C16 0.0611(14) 0.0894(19) 0.0608(14) -0.0209(13) -0.0001(11) 0.0358(14)
Li1 0.034(2) 0.0266(19) 0.041(2) 0.000 0.0007(17) 0.000

loop_
_atom_type_symbol
_atom_type_description
_atom_type_scat_dispersion_real
_atom_type_scat_dispersion_imag
_atom_type_scat_source
C C 0.0181 0.0091 'International Tables Vol C Tables 4.2.6.8 and 6.1.1.4'
H H 0.0000 0.0000 'International Tables Vol C Tables 4.2.6.8 and 6.1.1.4'
Al Al 0.2130 0.2455 'International Tables Vol C Tables 4.2.6.8 and 6.1.1.4'
Li Li 0.0008 0.0003 'International Tables Vol C Tables 4.2.6.8 and 6.1.1.4'
N N 0.0311 0.0180 'International Tables Vol C Tables 4.2.6.8 and 6.1.1.4'

loop_
_geom_angle_atom_site_label_1
_geom_angle_atom_site_label_2
_geom_angle_atom_site_label_3
_geom_angle
_geom_angle_site_symmetry_1
_geom_angle_site_symmetry_3
_geom_angle_publ_flag
N1 Al1 N1 127.99(8) . 2_655 ?
N1 Al1 N2 118.26(6) . 2_655 ?
N1 Al1 N2 92.27(6) 2_655 2_655 ?
N1 Al1 N2 92.27(6) . . ?
N1 Al1 N2 118.26(6) 2_655 . ?
N1 Al1 Li1 116.00(4) 2_655 . ?
N1 Al1 Li1 116.00(4) . . ?
N2 Al1 N2 108.37(8) . 2_655 ?
N2 Al1 Li1 54.19(4) 2_655 . ?
N2 Al1 Li1 54.19(4) . . ?
C1 N1 Al1 133.50(11) . . ?
C1 N1 C5 114.28(13) . . ?
C5 N1 Al1 109.93(10) . . ?
Al1 N2 Li1 81.71(9) . . ?
C13 N2 Al1 124.21(10) . . ?
C13 N2 C12 109.17(12) . . ?
C13 N2 Li1 100.11(10) . . ?
C12 N2 Al1 107.39(10) . . ?
C12 N2 Li1 134.73(11) . . ?
C14 N3 C17 111.41(13) . . ?
C14 N3 C15 108.82(15) . . ?
C14 N3 Li1 98.19(14) . . ?
C17 N3 Li1 108.04(14) . . ?
C15 N3 C17 112.38(14) . . ?
C15 N3 Li1 117.17(12) . . ?
N1 C1 C6 117.56(12) . . ?
C2 C1 N1 121.48(16) . . ?
C2 C1 C6 120.90(16) . . ?
N2 C13 H13A 109.1 . . ?
N2 C13 H13B 109.1 . . ?
N2 C13 C14 112.63(13) . . ?
H13A C13 H13B 107.8 . . ?
C14 C13 H13A 109.1 . . ?
C14 C13 H13B 109.1 . . ?
N3 C14 C13 113.33(15) . . ?
N3 C14 Li1 49.10(11) . . ?
N3 C14 H14A 109.5(12) . . ?
N3 C14 H14B 107.5(11) . . ?
C13 C14 Li1 78.04(10) . . ?
C13 C14 H14A 109.3(11) . . ?
C13 C14 H14B 108.4(11) . . ?
Li1 C14 H14A 157.0(12) . . ?
Li1 C14 H14B 88.5(11) . . ?
H14A C14 H14B 108.7(15) . . ?
N1 C5 H5 107.3 . . ?
N1 C5 C12 109.34(13) . . ?
N1 C5 C4 110.86(16) . . ?
C12 C5 H5 107.3 . . ?
C4 C5 H5 107.3 . . ?
C4 C5 C12 114.41(15) . . ?
N3 C17 H17A 108.1 . . ?
N3 C17 H17B 108.1 . . ?
N3 C17 C18 116.82(17) . . ?
H17A C17 H17B 107.3 . . ?
C18 C17 H17A 108.1 . . ?
C18 C17 H17B 108.1 . . ?
N2 C12 C5 111.44(13) . . ?
N2 C12 H12A 109.3 . . ?
N2 C12 H12B 109.3 . . ?
C5 C12 H12A 109.3 . . ?
C5 C12 H12B 109.3 . . ?
H12A C12 H12B 108.0 . . ?
C5 C4 H4 121.3 . . ?
C3 C4 C5 117.40(17) . . ?
C3 C4 H4 121.3 . . ?
C1 C2 H2 120.9 . . ?
C1 C2 C3 118.26(17) . . ?
C3 C2 H2 120.9 . . ?
N3 C15 H15A 108.8 . . ?
N3 C15 H15B 108.8 . . ?
N3 C15 C16 113.8(2) . . ?
H15A C15 H15B 107.7 . . ?
C16 C15 H15A 108.8 . . ?
C16 C15 H15B 108.8 . . ?
C4 C3 C2 119.90(17) . . ?
C4 C3 H3 120.1 . . ?
C2 C3 H3 120.1 . . ?
C17 C18 H18A 109.5 . . ?
C17 C18 H18B 109.5 . . ?
C17 C18 H18C 109.5 . . ?
H18A C18 H18B 109.5 . . ?
H18A C18 H18C 109.5 . . ?
H18B C18 H18C 109.5 . . ?
C7 C8 H8 120.0 . . ?
C7 C8 C9 120.0 . . ?
C9 C8 H8 120.0 . . ?
C8 C7 H7 120.0 . . ?
C6 C7 C8 120.0 . . ?
C6 C7 H7 120.0 . . ?
C7 C6 C1 120.88(9) . . ?
C11 C6 C1 119.10(9) . . ?
C11 C6 C7 120.0 . . ?
C6 C11 H11 120.0 . . ?
C6 C11 C10 120.0 . . ?
C10 C11 H11 120.0 . . ?
C11 C10 H10 120.0 . . ?
C9 C10 C11 120.0 . . ?
C9 C10 H10 120.0 . . ?
C8 C9 H9 120.0 . . ?
C10 C9 C8 120.0 . . ?
C10 C9 H9 120.0 . . ?
C15 C16 H16A 109.5 . . ?
C15 C16 H16B 109.5 . . ?
C15 C16 H16C 109.5 . . ?
H16A C16 H16B 109.5 . . ?
H16A C16 H16C 109.5 . . ?
H16B C16 H16C 109.5 . . ?
Al1 Li1 C14 78.14(9) . . ?
Al1 Li1 C14 78.14(9) . 2_655 ?
N2 Li1 Al1 44.11(8) . . ?
N2 Li1 Al1 44.11(8) 2_655 . ?
N2 Li1 N2 88.22(16) 2_655 . ?
N2 Li1 C14 101.90(11) . 2_655 ?
N2 Li1 C14 59.91(6) . . ?
N2 Li1 C14 101.91(11) 2_655 . ?
N2 Li1 C14 59.91(6) 2_655 2_655 ?
N3 Li1 Al1 109.37(11) 2_655 . ?
N3 Li1 Al1 109.37(11) . . ?
N3 Li1 N2 89.91(7) . . ?
N3 Li1 N2 118.54(9) 2_655 . ?
N3 Li1 N2 118.55(9) . 2_655 ?
N3 Li1 N2 89.91(7) 2_655 2_655 ?
N3 Li1 N3 141.3(2) . 2_655 ?
N3 Li1 C14 32.71(6) . . ?
N3 Li1 C14 167.88(13) . 2_655 ?
N3 Li1 C14 167.89(13) 2_655 . ?
N3 Li1 C14 32.71(6) 2_655 2_655 ?
C14 Li1 C14 156.28(18) 2_655 . ?

loop_
_geom_bond_atom_site_label_1
_geom_bond_atom_site_label_2
_geom_bond_distance
_geom_bond_site_symmetry_2
_geom_bond_publ_flag
Al1 N1 1.8436(12) . ?
Al1 N1 1.8436(12) 2_655 ?
Al1 N2 1.8592(13) 2_655 ?
Al1 N2 1.8592(13) . ?
Al1 Li1 2.643(4) . ?
N1 C1 1.370(2) . ?
N1 C5 1.478(2) . ?
N2 C13 1.464(2) . ?
N2 C12 1.474(2) . ?
N2 Li1 2.166(3) . ?
N3 C14 1.480(2) . ?
N3 C17 1.486(2) . ?
N3 C15 1.481(2) . ?
N3 Li1 2.071(2) . ?
C1 C2 1.366(2) . ?
C1 C6 1.5025(19) . ?
C13 H13A 0.9900 . ?
C13 H13B 0.9900 . ?
C13 C14 1.517(2) . ?
C14 Li1 2.7116(19) . ?
C14 H14A 1.01(2) . ?
C14 H14B 1.00(2) . ?
C5 H5 1.0000 . ?
C5 C12 1.515(3) . ?
C5 C4 1.491(2) . ?
C17 H17A 0.9900 . ?
C17 H17B 0.9900 . ?
C17 C18 1.518(3) . ?
C12 H12A 0.9900 . ?
C12 H12B 0.9900 . ?
C4 H4 0.9500 . ?
C4 C3 1.321(3) . ?
C2 H2 0.9500 . ?
C2 C3 1.440(3) . ?
C15 H15A 0.9900 . ?
C15 H15B 0.9900 . ?
C15 C16 1.510(3) . ?
C3 H3 0.9500 . ?
C18 H18A 0.9800 . ?
C18 H18B 0.9800 . ?
C18 H18C 0.9800 . ?
C8 H8 0.9500 . ?
C8 C7 1.3900 . ?
C8 C9 1.3900 . ?
C7 H7 0.9500 . ?
C7 C6 1.3900 . ?
C6 C11 1.3900 . ?
C11 H11 0.9500 . ?
C11 C10 1.3900 . ?
C10 H10 0.9500 . ?
C10 C9 1.3900 . ?
C9 H9 0.9500 . ?
C16 H16A 0.9800 . ?
C16 H16B 0.9800 . ?
C16 H16C 0.9800 . ?

loop_
_geom_torsion_atom_site_label_1
_geom_torsion_atom_site_label_2
_geom_torsion_atom_site_label_3
_geom_torsion_atom_site_label_4
_geom_torsion
_geom_torsion_site_symmetry_1
_geom_torsion_site_symmetry_2
_geom_torsion_site_symmetry_3
_geom_torsion_site_symmetry_4
_geom_torsion_publ_flag
Al1 N1 C1 C2 178.62(15) . . . . ?
Al1 N1 C1 C6 1.3(2) . . . . ?
Al1 N1 C5 C12 -22.36(16) . . . . ?
Al1 N1 C5 C4 -149.41(12) . . . . ?
Al1 N2 C13 C14 54.54(17) . . . . ?
Al1 N2 C12 C5 -29.13(16) . . . . ?
N1 Al1 N1 C1 -64.24(14) 2_655 . . . ?
N1 Al1 N1 C5 134.47(11) 2_655 . . . ?
N1 Al1 N2 C13 6.43(14) 2_655 . . . ?
N1 Al1 N2 C13 142.54(12) . . . . ?
N1 Al1 N2 C12 13.56(11) . . . . ?
N1 Al1 N2 C12 -122.55(11) 2_655 . . . ?
N1 Al1 N2 Li1 -120.83(5) . . . . ?
N1 Al1 N2 Li1 103.05(6) 2_655 . . . ?
N1 C1 C2 C3 -11.8(3) . . . . ?
N1 C1 C6 C7 49.89(18) . . . . ?
N1 C1 C6 C11 -128.49(12) . . . . ?
N1 C5 C12 N2 34.04(19) . . . . ?
N1 C5 C4 C3 -40.3(3) . . . . ?
N2 Al1 N1 C1 166.54(15) . . . . ?
N2 Al1 N1 C1 54.25(17) 2_655 . . . ?
N2 Al1 N1 C5 5.26(11) . . . . ?
N2 Al1 N1 C5 -107.04(11) 2_655 . . . ?
N2 Al1 N2 C13 -96.63(12) 2_655 . . . ?
N2 Al1 N2 C12 134.39(12) 2_655 . . . ?
N2 Al1 N2 Li1 -0.001(0) 2_655 . . . ?
N2 C13 C14 N3 60.28(18) . . . . ?
N2 C13 C14 Li1 25.40(13) . . . . ?
C1 N1 C5 C12 172.44(14) . . . . ?
C1 N1 C5 C4 45.39(19) . . . . ?
C1 C2 C3 C4 18.0(4) . . . . ?
C1 C6 C11 C10 178.40(12) . . . . ?
C13 N2 C12 C5 -166.23(14) . . . . ?
C14 N3 C17 C18 56.2(2) . . . . ?
C14 N3 C15 C16 174.46(17) . . . . ?
C5 N1 C1 C2 -20.7(2) . . . . ?
C5 N1 C1 C6 162.02(13) . . . . ?
C5 C4 C3 C2 9.5(3) . . . . ?
C17 N3 C14 C13 65.36(18) . . . . ?
C17 N3 C14 Li1 113.11(15) . . . . ?
C17 N3 C15 C16 -61.7(2) . . . . ?
C12 N2 C13 C14 -177.22(13) . . . . ?
C12 C5 C4 C3 -164.55(19) . . . . ?
C4 C5 C12 N2 159.06(15) . . . . ?
C2 C1 C6 C7 -127.39(16) . . . . ?
C2 C1 C6 C11 54.2(2) . . . . ?
C15 N3 C14 C13 -170.19(14) . . . . ?
C15 N3 C14 Li1 -122.44(14) . . . . ?
C15 N3 C17 C18 -66.2(2) . . . . ?
C8 C7 C6 C1 -178.37(13) . . . . ?
C8 C7 C6 C11 0.0 . . . . ?
C7 C8 C9 C10 0.0 . . . . ?
C7 C6 C11 C10 0.0 . . . . ?
C6 C1 C2 C3 165.36(19) . . . . ?
C6 C11 C10 C9 0.0 . . . . ?
C11 C10 C9 C8 0.0 . . . . ?
C9 C8 C7 C6 0.0 . . . . ?
Li1 Al1 N1 C1 115.76(14) . . . . ?
Li1 Al1 N1 C5 -45.53(11) . . . . ?
Li1 Al1 N2 C13 -96.63(12) . . . . ?
Li1 Al1 N2 C12 134.39(12) . . . . ?
Li1 N2 C13 C14 -32.25(15) . . . . ?
Li1 N2 C12 C5 66.5(2) . . . . ?
Li1 N3 C14 C13 -47.75(14) . . . . ?
Li1 N3 C17 C18 162.98(18) . . . . ?
Li1 N3 C15 C16 64.3(2) . . . . ?
